data_7710860
loop_
_publ_author_name
'Hoshino, Norihisa'
'Hayashi, Akari'
'Akutagawa, Tomoyuki'

_publ_section_title
;
 The strong correlations between thermal conductivities and electronic
 spin states in crystals of Fe(III) spin crossover complexes
;
_journal_name_full 'Dalton Transactions'
_journal_paper_doi 10.1039/D2DT01597H
_journal_year 2022
_chemical_formula_moiety 'C22 H26 Cl4 Fe N4 O2 1+, C F3 O3 S 1-'
_chemical_formula_sum 'C23 H26 Cl4 F3 Fe N4 O5 S'
_chemical_formula_weight 725.19
_space_group_crystal_system monoclinic
_space_group_IT_number 14
_space_group_name_Hall '-P 2yn'
_space_group_name_H-M_alt 'P 1 21/n 1'
_atom_sites_solution_hydrogens geom
_atom_sites_solution_primary dual
_atom_sites_solution_secondary difmap
_audit_creation_method SHELXL-2018/3
_audit_update_record
;
2022-03-20 deposited with the CCDC.	2022-07-28 downloaded from the CCDC.
;
_cell_angle_alpha 90
_cell_angle_beta 91.087(6)
_cell_angle_gamma 90
_cell_formula_units_Z 4
_cell_length_a 12.9046(2)
_cell_length_b 16.5620(3)
_cell_length_c 14.1674(3)
_cell_measurement_reflns_used 20261
_cell_measurement_temperature 100(2)
_cell_measurement_theta_max 68.120
_cell_measurement_theta_min 3.120
_cell_volume 3027.40(10)
_computing_cell_refinement 'RAPID AUTO (Rigaku, 2011)'
_computing_data_collection 'RAPID AUTO (Rigaku, 2011)'
_computing_data_reduction 'RAPID AUTO (Rigaku, 2011)'
_computing_molecular_graphics 'Mercury (CCDC, 2020)'
_computing_publication_material 'SHELXL-2018/3 (Sheldrick, 2018)'
_computing_structure_refinement 'SHELXL-2018/3 (Sheldrick, 2018)'
_computing_structure_solution 'SHELXT 2018/2 (Sheldrick, 2018)'
_diffrn_ambient_temperature 100(2)
_diffrn_detector_area_resol_mean 10.000
_diffrn_measured_fraction_theta_full 0.999
_diffrn_measured_fraction_theta_max 0.999
_diffrn_measurement_device_type 'Rigaku R-AXIS RAPID'
_diffrn_measurement_method \w
_diffrn_radiation_type CuK\a
_diffrn_radiation_wavelength 1.54187
_diffrn_reflns_av_R_equivalents 0.1274
_diffrn_reflns_av_unetI/netI 0.1122
_diffrn_reflns_Laue_measured_fraction_full 0.999
_diffrn_reflns_Laue_measured_fraction_max 0.999
_diffrn_reflns_limit_h_max 15
_diffrn_reflns_limit_h_min -15
_diffrn_reflns_limit_k_max 19
_diffrn_reflns_limit_k_min -19
_diffrn_reflns_limit_l_max 16
_diffrn_reflns_limit_l_min -17
_diffrn_reflns_number 34032
_diffrn_reflns_point_group_measured_fraction_full 0.999
_diffrn_reflns_point_group_measured_fraction_max 0.999
_diffrn_reflns_theta_full 67.687
_diffrn_reflns_theta_max 68.187
_diffrn_reflns_theta_min 4.107
_diffrn_source 'rotating-anode X-ray tube'
_exptl_absorpt_coefficient_mu 8.419
_exptl_absorpt_correction_T_max 1.0000
_exptl_absorpt_correction_T_min 0.6486
_exptl_absorpt_correction_type empirical
_exptl_absorpt_process_details 'ABSCOR (Rigaku, 2011)'
_exptl_crystal_colour black
_exptl_crystal_density_diffrn 1.591
_exptl_crystal_description block
_exptl_crystal_F_000 1476
_exptl_crystal_preparation 'Magnetic properties,Thermal Conductivity'
_exptl_crystal_size_max 0.100
_exptl_crystal_size_mid 0.100
_exptl_crystal_size_min 0.100
_refine_diff_density_max 0.566
_refine_diff_density_min -0.533
_refine_diff_density_rms 0.089
_refine_ls_extinction_method none
_refine_ls_goodness_of_fit_ref 1.031
_refine_ls_hydrogen_treatment constr
_refine_ls_matrix_type full
_refine_ls_number_parameters 370
_refine_ls_number_reflns 5536
_refine_ls_number_restraints 0
_refine_ls_restrained_S_all 1.031
_refine_ls_R_factor_all 0.1212
_refine_ls_R_factor_gt 0.0680
_refine_ls_shift/su_max 0.000
_refine_ls_shift/su_mean 0.000
_refine_ls_structure_factor_coef Fsqd
_refine_ls_weighting_details 'w=1/[\s^2^(Fo^2^)+(0.0583P)^2^] where P=(Fo^2^+2Fc^2^)/3'
_refine_ls_weighting_scheme calc
_refine_ls_wR_factor_gt 0.1309
_refine_ls_wR_factor_ref 0.1527
_reflns_Friedel_coverage 0.000
_reflns_number_gt 3297
_reflns_number_total 5536
_reflns_threshold_expression 'I > 2\s(I)'
_cod_data_source_file d2dt01597h2.cif
_cod_data_source_block 4_100K
_cod_original_sg_symbol_H-M 'P 21/n'
_cod_database_code 7710860
_shelx_shelxl_version_number 2018/3
_shelx_space_group_comment
;
The symmetry employed for this shelxl refinement is uniquely defined
by the following loop, which should always be used as a source of
symmetry information in preference to the above space-group names.
They are only intended as comments.
;
_shelx_estimated_absorpt_t_min 0.486
_shelx_estimated_absorpt_t_max 0.486

loop_
_space_group_symop_operation_xyz
'x, y, z'
'-x+1/2, y+1/2, -z+1/2'
'-x, -y, -z'
'x-1/2, -y-1/2, z-1/2'

loop_
_atom_site_label
_atom_site_type_symbol
_atom_site_fract_x
_atom_site_fract_y
_atom_site_fract_z
_atom_site_U_iso_or_equiv
_atom_site_adp_type
_atom_site_occupancy
_atom_site_site_symmetry_order
_atom_site_calc_flag
_atom_site_refinement_flags_posn
_atom_site_refinement_flags_adp
_atom_site_refinement_flags_occupancy
_atom_site_disorder_assembly
_atom_site_disorder_group
Fe1 Fe 0.68443(6) 0.28087(5) 0.46477(6) 0.0381(3) Uani 1 1 d . . . . .
Cl1 Cl 0.82932(10) 0.12031(9) 0.23273(10) 0.0515(4) Uani 1 1 d . . . . .
Cl2 Cl 0.45321(11) 0.01143(9) 0.12329(10) 0.0548(4) Uani 1 1 d . . . . .
Cl3 Cl 0.53620(9) 0.42053(9) 0.20908(10) 0.0482(4) Uani 1 1 d . . . . .
Cl4 Cl 0.91047(10) 0.44730(8) 0.05193(9) 0.0477(4) Uani 1 1 d . . . . .
S1 S 0.67822(12) 0.27119(10) 0.81816(11) 0.0483(4) Uani 1 1 d . . . . .
F1 F 0.6867(3) 0.4042(2) 0.9150(2) 0.0824(12) Uani 1 1 d . . . . .
F2 F 0.5539(3) 0.3315(2) 0.9429(3) 0.0954(14) Uani 1 1 d . . . . .
F3 F 0.5626(3) 0.3993(2) 0.8143(3) 0.0890(13) Uani 1 1 d . . . . .
O1 O 0.7198(3) 0.1996(2) 0.3803(2) 0.0383(9) Uani 1 1 d . . . . .
O2 O 0.6485(2) 0.3518(2) 0.3665(2) 0.0381(9) Uani 1 1 d . . . . .
O3 O 0.7384(3) 0.2332(3) 0.8909(3) 0.0717(13) Uani 1 1 d . . . . .
O4 O 0.5937(3) 0.2258(2) 0.7800(3) 0.0690(13) Uani 1 1 d . . . . .
O5 O 0.7384(3) 0.3116(2) 0.7459(2) 0.0558(11) Uani 1 1 d . . . . .
N1 N 0.5415(3) 0.2496(3) 0.4668(3) 0.0374(11) Uani 1 1 d . . . . .
N2 N 0.6405(3) 0.3684(3) 0.5570(3) 0.0377(11) Uani 1 1 d . . . . .
H1 H 0.660078 0.350182 0.622161 0.045 Uiso 1 1 calc R U . . .
N3 N 0.8288(3) 0.3104(3) 0.4614(3) 0.0381(11) Uani 1 1 d . . . . .
N4 N 0.7317(3) 0.2077(3) 0.5722(3) 0.0367(11) Uani 1 1 d . . . . .
H2 H 0.715048 0.235879 0.632548 0.044 Uiso 1 1 calc R U . . .
C2 C 0.6559(4) 0.1625(3) 0.3217(4) 0.0375(14) Uani 1 1 d . . . . .
C3 C 0.6965(4) 0.1180(3) 0.2459(4) 0.0407(14) Uani 1 1 d . . . . .
C4 C 0.6353(4) 0.0741(3) 0.1854(4) 0.0420(14) Uani 1 1 d . . . . .
H3 H 0.665343 0.045053 0.134987 0.050 Uiso 1 1 calc R U . . .
C5 C 0.5292(4) 0.0720(3) 0.1980(4) 0.0435(15) Uani 1 1 d . . . . .
C6 C 0.4836(4) 0.1161(3) 0.2681(4) 0.0421(14) Uani 1 1 d . . . . .
H4 H 0.410357 0.115827 0.274023 0.050 Uiso 1 1 calc R U . . .
C1 C 0.5453(4) 0.1614(3) 0.3305(4) 0.0386(14) Uani 1 1 d . . . . .
C7 C 0.4945(4) 0.2057(3) 0.4057(4) 0.0385(14) Uani 1 1 d . . . . .
H5 H 0.421312 0.201479 0.409445 0.046 Uiso 1 1 calc R U . . .
C8 C 0.4825(4) 0.2885(3) 0.5419(4) 0.0431(15) Uani 1 1 d . . . . .
H6 H 0.491752 0.258899 0.602200 0.052 Uiso 1 1 calc R U . . .
H7 H 0.407712 0.289958 0.525070 0.052 Uiso 1 1 calc R U . . .
C9 C 0.5256(4) 0.3735(3) 0.5506(4) 0.0431(15) Uani 1 1 d . . . . .
H8 H 0.504237 0.405878 0.494827 0.052 Uiso 1 1 calc R U . . .
H9 H 0.498595 0.399928 0.607726 0.052 Uiso 1 1 calc R U . . .
C10 C 0.6890(4) 0.4492(3) 0.5413(4) 0.0426(15) Uani 1 1 d . . . . .
H10 H 0.662364 0.471528 0.480678 0.051 Uiso 1 1 calc R U . . .
H11 H 0.764848 0.442115 0.535731 0.051 Uiso 1 1 calc R U . . .
C11 C 0.6686(4) 0.5096(3) 0.6191(4) 0.0505(16) Uani 1 1 d . . . . .
H12 H 0.702403 0.560976 0.604456 0.061 Uiso 1 1 calc R U . . .
H13 H 0.593715 0.518211 0.624094 0.061 Uiso 1 1 calc R U . . .
H14 H 0.696309 0.488767 0.679206 0.061 Uiso 1 1 calc R U . . .
C13 C 0.7105(4) 0.3715(3) 0.2967(4) 0.0371(14) Uani 1 1 d . . . . .
C14 C 0.6691(4) 0.4057(3) 0.2159(4) 0.0374(13) Uani 1 1 d . . . . .
C15 C 0.7279(4) 0.4292(3) 0.1408(4) 0.0404(14) Uani 1 1 d . . . . .
H15 H 0.696619 0.452791 0.086164 0.049 Uiso 1 1 calc R U . . .
C16 C 0.8351(4) 0.4174(3) 0.1471(4) 0.0397(14) Uani 1 1 d . . . . .
C17 C 0.8813(4) 0.3848(3) 0.2255(4) 0.0383(14) Uani 1 1 d . . . . .
H16 H 0.954290 0.377215 0.228115 0.046 Uiso 1 1 calc R U . . .
C12 C 0.8206(4) 0.3626(3) 0.3021(4) 0.0336(13) Uani 1 1 d . . . . .
C18 C 0.8738(4) 0.3352(3) 0.3863(4) 0.0393(14) Uani 1 1 d . . . . .
H17 H 0.947470 0.335341 0.386646 0.047 Uiso 1 1 calc R U . . .
C19 C 0.8878(4) 0.2837(3) 0.5449(4) 0.0404(14) Uani 1 1 d . . . . .
H18 H 0.877478 0.321388 0.598162 0.048 Uiso 1 1 calc R U . . .
H19 H 0.962664 0.281070 0.531357 0.048 Uiso 1 1 calc R U . . .
C20 C 0.8466(4) 0.2011(3) 0.5683(4) 0.0439(15) Uani 1 1 d . . . . .
H20 H 0.866440 0.161705 0.519236 0.053 Uiso 1 1 calc R U . . .
H21 H 0.875329 0.182602 0.629879 0.053 Uiso 1 1 calc R U . . .
C21 C 0.6809(4) 0.1272(3) 0.5746(4) 0.0470(15) Uani 1 1 d . . . . .
H22 H 0.695064 0.098684 0.514884 0.056 Uiso 1 1 calc R U . . .
H23 H 0.604962 0.135122 0.577913 0.056 Uiso 1 1 calc R U . . .
C22 C 0.7160(4) 0.0737(3) 0.6572(4) 0.0489(15) Uani 1 1 d . . . . .
H24 H 0.679235 0.021973 0.653908 0.059 Uiso 1 1 calc R U . . .
H25 H 0.790808 0.064149 0.653789 0.059 Uiso 1 1 calc R U . . .
H26 H 0.700562 0.100645 0.716919 0.059 Uiso 1 1 calc R U . . .
C23 C 0.6170(6) 0.3551(4) 0.8761(5) 0.0606(19) Uani 1 1 d . . . . .

loop_
_atom_site_aniso_label
_atom_site_aniso_U_11
_atom_site_aniso_U_22
_atom_site_aniso_U_33
_atom_site_aniso_U_23
_atom_site_aniso_U_13
_atom_site_aniso_U_12
Fe1 0.0279(5) 0.0482(6) 0.0384(6) -0.0003(5) 0.0080(4) -0.0003(4)
Cl1 0.0330(8) 0.0636(10) 0.0583(10) -0.0079(8) 0.0135(7) 0.0012(7)
Cl2 0.0442(9) 0.0605(10) 0.0593(10) -0.0108(8) -0.0080(7) 0.0043(8)
Cl3 0.0275(7) 0.0670(10) 0.0503(9) 0.0037(8) 0.0056(6) 0.0024(7)
Cl4 0.0375(8) 0.0588(10) 0.0472(9) 0.0066(7) 0.0154(7) 0.0028(7)
S1 0.0382(9) 0.0598(11) 0.0472(10) -0.0026(8) 0.0089(8) -0.0007(8)
F1 0.098(3) 0.083(3) 0.067(3) -0.022(2) 0.024(2) -0.032(2)
F2 0.101(3) 0.079(3) 0.109(3) -0.013(2) 0.076(3) -0.017(2)
F3 0.070(3) 0.076(3) 0.122(4) 0.010(3) 0.013(2) 0.021(2)
O1 0.029(2) 0.044(2) 0.042(2) -0.0012(18) 0.0059(17) -0.0016(17)
O2 0.027(2) 0.051(2) 0.036(2) 0.0011(18) 0.0066(16) 0.0000(17)
O3 0.063(3) 0.086(3) 0.066(3) 0.022(3) -0.001(2) 0.016(3)
O4 0.044(3) 0.078(3) 0.085(3) -0.031(3) 0.011(2) -0.019(2)
O5 0.043(2) 0.082(3) 0.042(2) -0.001(2) 0.0139(19) -0.009(2)
N1 0.034(3) 0.049(3) 0.030(3) -0.002(2) 0.009(2) -0.001(2)
N2 0.030(2) 0.049(3) 0.034(3) 0.000(2) 0.008(2) -0.001(2)
N3 0.029(3) 0.046(3) 0.039(3) 0.001(2) 0.000(2) 0.003(2)
N4 0.029(3) 0.047(3) 0.034(3) -0.003(2) 0.005(2) 0.000(2)
C2 0.026(3) 0.040(3) 0.048(4) 0.003(3) 0.009(3) 0.003(3)
C3 0.032(3) 0.044(4) 0.047(4) -0.001(3) 0.013(3) 0.004(3)
C4 0.042(4) 0.044(4) 0.040(4) -0.002(3) 0.007(3) 0.010(3)
C5 0.038(3) 0.051(4) 0.041(4) 0.000(3) -0.005(3) 0.000(3)
C6 0.031(3) 0.050(4) 0.045(4) -0.001(3) -0.001(3) -0.002(3)
C1 0.026(3) 0.058(4) 0.033(3) 0.002(3) 0.008(2) 0.002(3)
C7 0.030(3) 0.047(4) 0.039(4) 0.009(3) 0.008(3) 0.002(3)
C8 0.030(3) 0.059(4) 0.041(4) -0.007(3) 0.013(3) -0.002(3)
C9 0.029(3) 0.055(4) 0.045(4) -0.003(3) 0.010(3) 0.000(3)
C10 0.033(3) 0.045(4) 0.050(4) -0.002(3) 0.011(3) 0.000(3)
C11 0.045(4) 0.057(4) 0.050(4) -0.007(3) 0.009(3) 0.006(3)
C13 0.026(3) 0.045(4) 0.041(4) -0.001(3) 0.010(3) -0.002(3)
C14 0.030(3) 0.051(4) 0.031(3) 0.003(3) 0.001(2) 0.005(3)
C15 0.033(3) 0.054(4) 0.035(3) 0.000(3) 0.003(3) 0.000(3)
C16 0.033(3) 0.050(4) 0.036(3) 0.003(3) 0.015(3) -0.002(3)
C17 0.028(3) 0.044(4) 0.043(4) -0.003(3) 0.012(3) 0.001(3)
C12 0.027(3) 0.042(3) 0.032(3) 0.003(3) 0.003(2) 0.000(2)
C18 0.029(3) 0.045(4) 0.044(4) -0.002(3) 0.010(3) 0.003(3)
C19 0.035(3) 0.046(4) 0.040(3) 0.006(3) 0.000(3) 0.002(3)
C20 0.027(3) 0.060(4) 0.045(4) 0.006(3) 0.006(3) 0.004(3)
C21 0.039(3) 0.058(4) 0.045(4) -0.005(3) 0.002(3) -0.006(3)
C22 0.052(4) 0.050(4) 0.045(4) 0.003(3) 0.007(3) -0.001(3)
C23 0.062(5) 0.057(5) 0.064(5) -0.001(4) 0.020(4) -0.012(4)

loop_
_atom_type_symbol
_atom_type_description
_atom_type_scat_dispersion_real
_atom_type_scat_dispersion_imag
_atom_type_scat_source
C C 0.0181 0.0091 'International Tables Vol C Tables 4.2.6.8 and 6.1.1.4'
H H 0.0000 0.0000 'International Tables Vol C Tables 4.2.6.8 and 6.1.1.4'
O O 0.0492 0.0322 'International Tables Vol C Tables 4.2.6.8 and 6.1.1.4'
N N 0.0311 0.0180 'International Tables Vol C Tables 4.2.6.8 and 6.1.1.4'
Cl Cl 0.3639 0.7018 'International Tables Vol C Tables 4.2.6.8 and 6.1.1.4'
F F 0.0727 0.0534 'International Tables Vol C Tables 4.2.6.8 and 6.1.1.4'
Fe Fe -1.1336 3.1974 'International Tables Vol C Tables 4.2.6.8 and 6.1.1.4'
S S 0.3331 0.5567 'International Tables Vol C Tables 4.2.6.8 and 6.1.1.4'

loop_
_geom_angle_atom_site_label_1
_geom_angle_atom_site_label_2
_geom_angle_atom_site_label_3
_geom_angle
_geom_angle_site_symmetry_1
_geom_angle_site_symmetry_3
_geom_angle_publ_flag
O1 Fe1 O2 92.04(14) . . ?
O1 Fe1 N1 93.56(17) . . ?
O2 Fe1 N1 87.48(16) . . ?
O1 Fe1 N3 85.34(16) . . ?
O2 Fe1 N3 92.75(16) . . ?
N1 Fe1 N3 178.88(19) . . ?
O1 Fe1 N4 88.69(16) . . ?
O2 Fe1 N4 176.48(16) . . ?
N1 Fe1 N4 95.91(17) . . ?
N3 Fe1 N4 83.87(17) . . ?
O1 Fe1 N2 177.97(16) . . ?
O2 Fe1 N2 87.84(16) . . ?
N1 Fe1 N2 84.41(17) . . ?
N3 Fe1 N2 96.69(17) . . ?
N4 Fe1 N2 91.55(17) . . ?
O4 S1 O3 116.4(3) . . ?
O4 S1 O5 113.0(2) . . ?
O3 S1 O5 114.8(2) . . ?
O4 S1 C23 103.9(3) . . ?
O3 S1 C23 104.4(3) . . ?
O5 S1 C23 102.1(3) . . ?
C2 O1 Fe1 125.9(3) . . ?
C13 O2 Fe1 124.5(3) . . ?
C7 N1 C8 119.7(4) . . ?
C7 N1 Fe1 126.1(4) . . ?
C8 N1 Fe1 113.9(3) . . ?
C9 N2 C10 111.2(4) . . ?
C9 N2 Fe1 106.9(3) . . ?
C10 N2 Fe1 114.7(3) . . ?
C9 N2 H1 107.9 . . ?
C10 N2 H1 107.9 . . ?
Fe1 N2 H1 107.9 . . ?
C18 N3 C19 121.9(4) . . ?
C18 N3 Fe1 123.5(4) . . ?
C19 N3 Fe1 113.0(3) . . ?
C21 N4 C20 112.0(4) . . ?
C21 N4 Fe1 115.2(3) . . ?
C20 N4 Fe1 107.5(3) . . ?
C21 N4 H2 107.3 . . ?
C20 N4 H2 107.3 . . ?
Fe1 N4 H2 107.3 . . ?
O1 C2 C3 119.2(5) . . ?
O1 C2 C1 124.4(5) . . ?
C3 C2 C1 116.3(5) . . ?
C4 C3 C2 122.5(5) . . ?
C4 C3 Cl1 120.5(4) . . ?
C2 C3 Cl1 117.0(4) . . ?
C3 C4 C5 119.7(5) . . ?
C3 C4 H3 120.2 . . ?
C5 C4 H3 120.2 . . ?
C6 C5 C4 121.2(5) . . ?
C6 C5 Cl2 120.0(4) . . ?
C4 C5 Cl2 118.8(4) . . ?
C5 C6 C1 119.7(5) . . ?
C5 C6 H4 120.1 . . ?
C1 C6 H4 120.1 . . ?
C6 C1 C2 120.5(5) . . ?
C6 C1 C7 118.3(5) . . ?
C2 C1 C7 121.2(5) . . ?
N1 C7 C1 124.7(5) . . ?
N1 C7 H5 117.7 . . ?
C1 C7 H5 117.7 . . ?
N1 C8 C9 105.7(4) . . ?
N1 C8 H6 110.6 . . ?
C9 C8 H6 110.6 . . ?
N1 C8 H7 110.6 . . ?
C9 C8 H7 110.6 . . ?
H6 C8 H7 108.7 . . ?
N2 C9 C8 108.5(4) . . ?
N2 C9 H8 110.0 . . ?
C8 C9 H8 110.0 . . ?
N2 C9 H9 110.0 . . ?
C8 C9 H9 110.0 . . ?
H8 C9 H9 108.4 . . ?
N2 C10 C11 113.7(4) . . ?
N2 C10 H10 108.8 . . ?
C11 C10 H10 108.8 . . ?
N2 C10 H11 108.8 . . ?
C11 C10 H11 108.8 . . ?
H10 C10 H11 107.7 . . ?
C10 C11 H12 109.5 . . ?
C10 C11 H13 109.5 . . ?
H12 C11 H13 109.5 . . ?
C10 C11 H14 109.5 . . ?
H12 C11 H14 109.5 . . ?
H13 C11 H14 109.5 . . ?
O2 C13 C14 119.5(5) . . ?
O2 C13 C12 123.2(5) . . ?
C14 C13 C12 117.2(5) . . ?
C15 C14 C13 123.3(5) . . ?
C15 C14 Cl3 118.5(4) . . ?
C13 C14 Cl3 118.2(4) . . ?
C14 C15 C16 118.1(5) . . ?
C14 C15 H15 120.9 . . ?
C16 C15 H15 120.9 . . ?
C17 C16 C15 121.7(5) . . ?
C17 C16 Cl4 119.9(4) . . ?
C15 C16 Cl4 118.4(4) . . ?
C16 C17 C12 119.6(5) . . ?
C16 C17 H16 120.2 . . ?
C12 C17 H16 120.2 . . ?
C17 C12 C13 120.1(5) . . ?
C17 C12 C18 117.5(5) . . ?
C13 C12 C18 122.3(5) . . ?
N3 C18 C12 124.7(5) . . ?
N3 C18 H17 117.6 . . ?
C12 C18 H17 117.6 . . ?
N3 C19 C20 105.8(4) . . ?
N3 C19 H18 110.6 . . ?
C20 C19 H18 110.6 . . ?
N3 C19 H19 110.6 . . ?
C20 C19 H19 110.6 . . ?
H18 C19 H19 108.7 . . ?
N4 C20 C19 107.2(4) . . ?
N4 C20 H20 110.3 . . ?
C19 C20 H20 110.3 . . ?
N4 C20 H21 110.3 . . ?
C19 C20 H21 110.3 . . ?
H20 C20 H21 108.5 . . ?
N4 C21 C22 114.4(4) . . ?
N4 C21 H22 108.7 . . ?
C22 C21 H22 108.7 . . ?
N4 C21 H23 108.7 . . ?
C22 C21 H23 108.7 . . ?
H22 C21 H23 107.6 . . ?
C21 C22 H24 109.5 . . ?
C21 C22 H25 109.5 . . ?
H24 C22 H25 109.5 . . ?
C21 C22 H26 109.5 . . ?
H24 C22 H26 109.5 . . ?
H25 C22 H26 109.5 . . ?
F2 C23 F1 107.9(6) . . ?
F2 C23 F3 108.0(6) . . ?
F1 C23 F3 106.4(6) . . ?
F2 C23 S1 112.3(5) . . ?
F1 C23 S1 111.2(5) . . ?
F3 C23 S1 110.7(5) . . ?

loop_
_geom_bond_atom_site_label_1
_geom_bond_atom_site_label_2
_geom_bond_distance
_geom_bond_site_symmetry_2
_geom_bond_publ_flag
Fe1 O1 1.864(3) . ?
Fe1 O2 1.873(3) . ?
Fe1 N1 1.917(4) . ?
Fe1 N3 1.928(4) . ?
Fe1 N4 2.030(4) . ?
Fe1 N2 2.039(4) . ?
Cl1 C3 1.728(5) . ?
Cl2 C5 1.746(5) . ?
Cl3 C14 1.733(5) . ?
Cl4 C16 1.749(5) . ?
S1 O4 1.423(4) . ?
S1 O3 1.425(4) . ?
S1 O5 1.459(4) . ?
S1 C23 1.804(7) . ?
F1 C23 1.324(7) . ?
F2 C23 1.319(6) . ?
F3 C23 1.332(7) . ?
O1 C2 1.311(6) . ?
O2 C13 1.324(5) . ?
N1 C7 1.275(6) . ?
N1 C8 1.469(6) . ?
N2 C9 1.485(6) . ?
N2 C10 1.496(6) . ?
N2 H1 1.0000 . ?
N3 C18 1.288(6) . ?
N3 C19 1.462(6) . ?
N4 C21 1.486(6) . ?
N4 C20 1.489(6) . ?
N4 H2 1.0000 . ?
C2 C3 1.412(7) . ?
C2 C1 1.436(6) . ?
C3 C4 1.364(7) . ?
C4 C5 1.385(6) . ?
C4 H3 0.9500 . ?
C5 C6 1.374(7) . ?
C6 C1 1.397(7) . ?
C6 H4 0.9500 . ?
C1 C7 1.459(7) . ?
C7 H5 0.9500 . ?
C8 C9 1.517(7) . ?
C8 H6 0.9900 . ?
C8 H7 0.9900 . ?
C9 H8 0.9900 . ?
C9 H9 0.9900 . ?
C10 C11 1.516(6) . ?
C10 H10 0.9900 . ?
C10 H11 0.9900 . ?
C11 H12 0.9800 . ?
C11 H13 0.9800 . ?
C11 H14 0.9800 . ?
C13 C14 1.376(6) . ?
C13 C12 1.430(6) . ?
C14 C15 1.375(6) . ?
C15 C16 1.398(6) . ?
C15 H15 0.9500 . ?
C16 C17 1.363(6) . ?
C17 C12 1.399(6) . ?
C17 H16 0.9500 . ?
C12 C18 1.440(6) . ?
C18 H17 0.9500 . ?
C19 C20 1.508(7) . ?
C19 H18 0.9900 . ?
C19 H19 0.9900 . ?
C20 H20 0.9900 . ?
C20 H21 0.9900 . ?
C21 C22 1.530(7) . ?
C21 H22 0.9900 . ?
C21 H23 0.9900 . ?
C22 H24 0.9800 . ?
C22 H25 0.9800 . ?
C22 H26 0.9800 . ?

loop_
_geom_torsion_atom_site_label_1
_geom_torsion_atom_site_label_2
_geom_torsion_atom_site_label_3
_geom_torsion_atom_site_label_4
_geom_torsion
_geom_torsion_site_symmetry_1
_geom_torsion_site_symmetry_2
_geom_torsion_site_symmetry_3
_geom_torsion_site_symmetry_4
_geom_torsion_publ_flag
O2 Fe1 O1 C2 -65.0(4) . . . . ?
N1 Fe1 O1 C2 22.6(4) . . . . ?
N3 Fe1 O1 C2 -157.6(4) . . . . ?
N4 Fe1 O1 C2 118.4(4) . . . . ?
O1 Fe1 O2 C13 -54.4(4) . . . . ?
N1 Fe1 O2 C13 -147.9(4) . . . . ?
N3 Fe1 O2 C13 31.0(4) . . . . ?
N2 Fe1 O2 C13 127.6(4) . . . . ?
Fe1 O1 C2 C3 163.7(4) . . . . ?
Fe1 O1 C2 C1 -18.6(7) . . . . ?
O1 C2 C3 C4 176.1(5) . . . . ?
C1 C2 C3 C4 -1.9(8) . . . . ?
O1 C2 C3 Cl1 -3.3(7) . . . . ?
C1 C2 C3 Cl1 178.7(4) . . . . ?
C2 C3 C4 C5 -0.3(8) . . . . ?
Cl1 C3 C4 C5 179.0(4) . . . . ?
C3 C4 C5 C6 2.7(8) . . . . ?
C3 C4 C5 Cl2 -176.9(4) . . . . ?
C4 C5 C6 C1 -2.7(8) . . . . ?
Cl2 C5 C6 C1 176.9(4) . . . . ?
C5 C6 C1 C2 0.4(8) . . . . ?
C5 C6 C1 C7 -178.3(5) . . . . ?
O1 C2 C1 C6 -176.0(5) . . . . ?
C3 C2 C1 C6 1.8(8) . . . . ?
O1 C2 C1 C7 2.6(8) . . . . ?
C3 C2 C1 C7 -179.6(5) . . . . ?
C8 N1 C7 C1 -177.3(5) . . . . ?
Fe1 N1 C7 C1 9.6(8) . . . . ?
C6 C1 C7 N1 -179.5(5) . . . . ?
C2 C1 C7 N1 1.9(8) . . . . ?
C7 N1 C8 C9 -137.8(5) . . . . ?
Fe1 N1 C8 C9 36.2(5) . . . . ?
C10 N2 C9 C8 165.7(4) . . . . ?
Fe1 N2 C9 C8 39.8(5) . . . . ?
N1 C8 C9 N2 -49.2(5) . . . . ?
C9 N2 C10 C11 67.6(5) . . . . ?
Fe1 N2 C10 C11 -171.0(3) . . . . ?
Fe1 O2 C13 C14 162.5(4) . . . . ?
Fe1 O2 C13 C12 -20.4(7) . . . . ?
O2 C13 C14 C15 178.9(5) . . . . ?
C12 C13 C14 C15 1.7(8) . . . . ?
O2 C13 C14 Cl3 -0.6(7) . . . . ?
C12 C13 C14 Cl3 -177.8(4) . . . . ?
C13 C14 C15 C16 0.2(8) . . . . ?
Cl3 C14 C15 C16 179.7(4) . . . . ?
C14 C15 C16 C17 -1.0(8) . . . . ?
C14 C15 C16 Cl4 -179.9(4) . . . . ?
C15 C16 C17 C12 -0.2(8) . . . . ?
Cl4 C16 C17 C12 178.7(4) . . . . ?
C16 C17 C12 C13 2.1(8) . . . . ?
C16 C17 C12 C18 -174.6(5) . . . . ?
O2 C13 C12 C17 -180.0(5) . . . . ?
C14 C13 C12 C17 -2.8(8) . . . . ?
O2 C13 C12 C18 -3.4(8) . . . . ?
C14 C13 C12 C18 173.8(5) . . . . ?
C19 N3 C18 C12 -179.6(5) . . . . ?
Fe1 N3 C18 C12 15.5(7) . . . . ?
C17 C12 C18 N3 -177.8(5) . . . . ?
C13 C12 C18 N3 5.6(8) . . . . ?
C18 N3 C19 C20 -127.1(5) . . . . ?
Fe1 N3 C19 C20 39.1(5) . . . . ?
C21 N4 C20 C19 167.9(4) . . . . ?
Fe1 N4 C20 C19 40.4(5) . . . . ?
N3 C19 C20 N4 -51.2(5) . . . . ?
C20 N4 C21 C22 57.8(6) . . . . ?
Fe1 N4 C21 C22 -178.9(3) . . . . ?
O4 S1 C23 F2 59.5(6) . . . . ?
O3 S1 C23 F2 -62.9(6) . . . . ?
O5 S1 C23 F2 177.2(5) . . . . ?
O4 S1 C23 F1 -179.3(5) . . . . ?
O3 S1 C23 F1 58.2(5) . . . . ?
O5 S1 C23 F1 -61.7(5) . . . . ?
O4 S1 C23 F3 -61.3(5) . . . . ?
O3 S1 C23 F3 176.3(4) . . . . ?
O5 S1 C23 F3 56.4(5) . . . . ?
